data_4135456
loop_
_publ_author_name
'Bai, Zibo'
'Zhang, Heng'
'Wang, Hao'
'Yu, Hanrui'
'Chen, Gong'
'He, Gang'

_publ_section_title
;
 Enantioselective Alkylamination of Unactivated Alkenes under Copper
 Catalysis
;
_journal_name_full 'Journal of the American Chemical Society'
_journal_paper_doi 10.1021/jacs.0c12333
_journal_year 2020
_chemical_absolute_configuration ad
_chemical_formula_moiety 'C22 H21 I N2 O'
_chemical_formula_sum 'C22 H21 I N2 O'
_chemical_formula_weight 456.31
_space_group_crystal_system monoclinic
_space_group_IT_number 4
_space_group_name_Hall 'P 2yb'
_space_group_name_H-M_alt 'P 1 21 1'
_atom_sites_solution_hydrogens geom
_atom_sites_solution_primary dual
_audit_creation_date 2019-12-24
_audit_creation_method
;
Olex2 1.2
(compiled 2017.01.04 svn.r3372 for OlexSys, GUI svn.r5292)
;
_cell_angle_alpha 90
_cell_angle_beta 97.775(2)
_cell_angle_gamma 90
_cell_formula_units_Z 2
_cell_length_a 7.4768(2)
_cell_length_b 8.7690(2)
_cell_length_c 14.5437(3)
_cell_measurement_reflns_used 12799
_cell_measurement_temperature 133.15
_cell_measurement_theta_max 33.1080
_cell_measurement_theta_min 2.3440
_cell_volume 944.78(4)
_computing_cell_refinement 'CrysAlisPro 1.171.39.46 (Rigaku OD, 2018)'
_computing_data_collection 'CrystalClear(Rigaku, 2008)'
_computing_data_reduction 'CrysAlisPro 1.171.39.46 (Rigaku OD, 2018)'
_computing_molecular_graphics 'Olex2 (Dolomanov et al., 2009)'
_computing_publication_material 'Olex2 (Dolomanov et al., 2009)'
_computing_structure_refinement 'ShelXL (Sheldrick, 2015)'
_computing_structure_solution 'ShelXT (Sheldrick, 2015)'
_diffrn_ambient_temperature 133.15
_diffrn_detector 'CCD plate'
_diffrn_measured_fraction_theta_full 0.994
_diffrn_measured_fraction_theta_max 0.994
_diffrn_measurement_details
;
List of Runs (angles in degrees, time in seconds):

  # Type    Start    End  Width  t~exp~   \w     \q     \k     \f   Frames
--------------------------------------------------------------------------
  1  \w   -115.00  65.00   1.00    1.00    --  -25.00  45.00   0.00  180
  2  \w   -115.00  65.00   1.00    1.00    --  -25.00  45.00  90.00  180
  3  \w   -115.00  65.00   1.00    1.00    --  -25.00  45.00 180.00  180
;
_diffrn_measurement_device 'abstract diffractometer'
_diffrn_measurement_device_type 'Rigaku Saturn 70'
_diffrn_measurement_method '\w scans'
_diffrn_orient_matrix_type 'CrysAlisPro convention (1999,Acta A55,543-557)'
_diffrn_orient_matrix_UB_11 0.0232109000
_diffrn_orient_matrix_UB_12 0.0062412000
_diffrn_orient_matrix_UB_13 -0.0455405000
_diffrn_orient_matrix_UB_21 0.0922843000
_diffrn_orient_matrix_UB_22 -0.0105966000
_diffrn_orient_matrix_UB_23 0.0176878000
_diffrn_orient_matrix_UB_31 -0.0105428000
_diffrn_orient_matrix_UB_32 -0.0799769000
_diffrn_orient_matrix_UB_33 -0.0058820000
_diffrn_radiation_monochromator confocal
_diffrn_radiation_probe x-ray
_diffrn_radiation_type MoK\a
_diffrn_radiation_wavelength 0.71073
_diffrn_reflns_av_R_equivalents 0.0207
_diffrn_reflns_av_unetI/netI 0.0233
_diffrn_reflns_Laue_measured_fraction_full 0.994
_diffrn_reflns_Laue_measured_fraction_max 0.994
_diffrn_reflns_limit_h_max 10
_diffrn_reflns_limit_h_min -10
_diffrn_reflns_limit_k_max 12
_diffrn_reflns_limit_k_min -12
_diffrn_reflns_limit_l_max 20
_diffrn_reflns_limit_l_min -20
_diffrn_reflns_number 12250
_diffrn_reflns_point_group_measured_fraction_full 0.994
_diffrn_reflns_point_group_measured_fraction_max 0.990
_diffrn_reflns_theta_full 25.242
_diffrn_reflns_theta_max 29.574
_diffrn_reflns_theta_min 2.719
_diffrn_source 'rotating anode'
_diffrn_source_type 'Enhance (Mo) X-ray Source'
_exptl_absorpt_coefficient_mu 1.708
_exptl_absorpt_correction_T_max 1.00000
_exptl_absorpt_correction_T_min 0.85579
_exptl_absorpt_correction_type multi-scan
_exptl_absorpt_process_details
;
CrysAlisPro 1.171.39.46 (Rigaku Oxford Diffraction, 2018)
Empirical absorption correction using spherical harmonics,
 implemented in SCALE3 ABSPACK scaling algorithm.
;
_exptl_crystal_colour colourless
_exptl_crystal_colour_primary colourless
_exptl_crystal_density_diffrn 1.604
_exptl_crystal_description prism
_exptl_crystal_F_000 456
_exptl_crystal_size_max 0.36
_exptl_crystal_size_mid 0.24
_exptl_crystal_size_min 0.22
_refine_diff_density_max 0.680
_refine_diff_density_min -0.686
_refine_diff_density_rms 0.061
_refine_ls_abs_structure_details
;
 Flack x determined using 2316 quotients [(I+)-(I-)]/[(I+)+(I-)]
 (Parsons, Flack and Wagner, Acta Cryst. B69 (2013) 249-259).
;
_refine_ls_abs_structure_Flack -0.012(16)
_refine_ls_extinction_coef 0.016(2)
_refine_ls_extinction_expression Fc^*^=kFc[1+0.001xFc^2^\l^3^/sin(2\q)]^-1/4^
_refine_ls_extinction_method 'SHELXL-2016/6 (Sheldrick 2016)'
_refine_ls_goodness_of_fit_ref 1.056
_refine_ls_hydrogen_treatment constr
_refine_ls_matrix_type full
_refine_ls_number_parameters 237
_refine_ls_number_reflns 5255
_refine_ls_number_restraints 1
_refine_ls_restrained_S_all 1.056
_refine_ls_R_factor_all 0.0260
_refine_ls_R_factor_gt 0.0254
_refine_ls_shift/su_max 0.001
_refine_ls_shift/su_mean 0.000
_refine_ls_structure_factor_coef Fsqd
_refine_ls_weighting_details 'w=1/[\s^2^(Fo^2^)+(0.0403P)^2^+0.1623P] where P=(Fo^2^+2Fc^2^)/3'
_refine_ls_weighting_scheme calc
_refine_ls_wR_factor_gt 0.0642
_refine_ls_wR_factor_ref 0.0652
_reflns_Friedel_coverage 0.877
_reflns_Friedel_fraction_full 0.995
_reflns_Friedel_fraction_max 0.986
_reflns_number_gt 5172
_reflns_number_total 5255
_reflns_threshold_expression 'I > 2\s(I)'
_cod_data_source_file ja0c12333_si_004.cif
_cod_data_source_block r20191225a
_cod_database_code 4135456
_shelx_shelxl_version_number 2016/6
_chemical_oxdiff_formula C22H21IN2O
_shelx_space_group_comment
;
The symmetry employed for this shelxl refinement is uniquely defined
by the following loop, which should always be used as a source of
symmetry information in preference to the above space-group names.
They are only intended as comments.
;
_reflns_odcompleteness_completeness 92.52
_reflns_odcompleteness_iscentric 1
_reflns_odcompleteness_theta 32.87
_olex2_refinement_description
;
1. Fixed Uiso
 At 1.2 times of:
  All C(H) groups, All C(H,H) groups
 At 1.5 times of:
  All C(H,H,H) groups
2.a Ternary CH refined with riding coordinates:
 C3(H3), C4(H4)
2.b Secondary CH2 refined with riding coordinates:
 C2(H2A,H2B), C5(H5A,H5B), C7(H7A,H7B)
2.c Aromatic/amide H refined with riding coordinates:
 C9(H9), C10(H10), C11(H11), C12(H12), C13(H13), C15(H15), C16(H16), C20(H20),
 C21(H21), C22(H22)
2.d Idealised Me refined as rotating group:
 C6(H6A,H6B,H6C)
;
_olex2_submission_special_instructions 'No special instructions were received'
_oxdiff_exptl_absorpt_empirical_details
;
Empirical correction (ABSPACK) includes:
- Absorption correction using spherical harmonics
- Frame scaling
- Detector area scaling
;
_oxdiff_exptl_absorpt_empirical_full_max 1.230
_oxdiff_exptl_absorpt_empirical_full_min 0.814

loop_
_space_group_symop_operation_xyz
'x, y, z'
'-x, y+1/2, -z'

loop_
_atom_site_label
_atom_site_type_symbol
_atom_site_fract_x
_atom_site_fract_y
_atom_site_fract_z
_atom_site_U_iso_or_equiv
_atom_site_adp_type
_atom_site_occupancy
_atom_site_site_symmetry_order
_atom_site_calc_flag
_atom_site_refinement_flags_posn
_atom_site_refinement_flags_adp
_atom_site_refinement_flags_occupancy
_atom_site_disorder_assembly
_atom_site_disorder_group
I1 I 0.29078(2) 0.58471(4) 0.27039(2) 0.03263(9) Uani 1 1 d . . . . .
O1 O 0.2136(3) 0.9557(3) 0.71691(18) 0.0335(6) Uani 1 1 d . . . . .
N1 N 0.2826(3) 0.6961(3) 0.69791(17) 0.0185(4) Uani 1 1 d . . . . .
N2 N 0.2075(4) 0.4067(3) 0.6265(2) 0.0238(5) Uani 1 1 d . . . . .
C1 C 0.2573(4) 0.8290(4) 0.7446(2) 0.0221(5) Uani 1 1 d . . . . .
C2 C 0.3013(4) 0.7518(4) 0.8390(2) 0.0243(6) Uani 1 1 d . . . . .
H2A H 0.199505 0.749189 0.876054 0.029 Uiso 1 1 calc R . . . .
H2B H 0.413422 0.788808 0.876395 0.029 Uiso 1 1 calc R . . . .
C3 C 0.3249(3) 0.6035(4) 0.78392(17) 0.0180(6) Uani 1 1 d . . . . .
H3 H 0.225449 0.529699 0.790416 0.022 Uiso 1 1 calc R . . . .
C4 C 0.5084(4) 0.5231(4) 0.7965(2) 0.0188(5) Uani 1 1 d . . . . .
H4 H 0.499536 0.433601 0.753496 0.023 Uiso 1 1 calc R . . . .
C5 C 0.6595(4) 0.6261(3) 0.7715(2) 0.0251(6) Uani 1 1 d . . . . .
H5A H 0.625145 0.664313 0.707501 0.030 Uiso 1 1 calc R . . . .
H5B H 0.669564 0.715389 0.813539 0.030 Uiso 1 1 calc R . . . .
C6 C 0.8442(4) 0.5501(4) 0.7774(2) 0.0313(8) Uani 1 1 d . . . . .
H6A H 0.833381 0.454709 0.741961 0.047 Uiso 1 1 calc GR . . . .
H6B H 0.889787 0.528214 0.842415 0.047 Uiso 1 1 calc GR . . . .
H6C H 0.928237 0.618600 0.751524 0.047 Uiso 1 1 calc GR . . . .
C7 C 0.5475(4) 0.4616(4) 0.8967(2) 0.0231(6) Uani 1 1 d . . . . .
H7A H 0.652568 0.391963 0.901164 0.028 Uiso 1 1 calc R . . . .
H7B H 0.580154 0.548052 0.939460 0.028 Uiso 1 1 calc R . . . .
C8 C 0.3891(4) 0.3774(4) 0.9272(2) 0.0204(5) Uani 1 1 d . . . . .
C9 C 0.3175(4) 0.2486(4) 0.8793(2) 0.0222(6) Uani 1 1 d . . . . .
H9 H 0.374265 0.209178 0.829705 0.027 Uiso 1 1 calc R . . . .
C10 C 0.1649(4) 0.1774(4) 0.9031(2) 0.0242(6) Uani 1 1 d . . . . .
H10 H 0.117253 0.090249 0.869494 0.029 Uiso 1 1 calc R . . . .
C11 C 0.0811(4) 0.2332(4) 0.9761(2) 0.0255(6) Uani 1 1 d . . . . .
H11 H -0.023730 0.184453 0.992286 0.031 Uiso 1 1 calc R . . . .
C12 C 0.1515(5) 0.3602(4) 1.0249(2) 0.0266(6) Uani 1 1 d . . . . .
H12 H 0.095425 0.398426 1.075031 0.032 Uiso 1 1 calc R . . . .
C13 C 0.3049(4) 0.4320(4) 1.0003(2) 0.0235(6) Uani 1 1 d . . . . .
H13 H 0.352384 0.519183 1.033922 0.028 Uiso 1 1 calc R . . . .
C14 C 0.2839(4) 0.6681(3) 0.6031(2) 0.0180(5) Uani 1 1 d . . . . .
C15 C 0.3211(4) 0.7845(3) 0.5451(2) 0.0209(5) Uani 1 1 d . . . . .
H15 H 0.346827 0.883666 0.569736 0.025 Uiso 1 1 calc R . . . .
C16 C 0.3214(4) 0.7583(4) 0.4498(2) 0.0233(6) Uani 1 1 d . . . . .
H16 H 0.347711 0.839689 0.410635 0.028 Uiso 1 1 calc R . . . .
C17 C 0.2839(4) 0.6164(3) 0.41288(19) 0.0212(6) Uani 1 1 d . . . . .
C18 C 0.2433(4) 0.4921(3) 0.4695(2) 0.0195(5) Uani 1 1 d . . . . .
C19 C 0.2448(4) 0.5186(4) 0.5667(2) 0.0183(5) Uani 1 1 d . . . . .
C20 C 0.1715(4) 0.2690(4) 0.5927(3) 0.0277(6) Uani 1 1 d . . . . .
H20 H 0.148298 0.190387 0.634448 0.033 Uiso 1 1 calc R . . . .
C21 C 0.1655(4) 0.2318(4) 0.4980(2) 0.0269(6) Uani 1 1 d . . . . .
H21 H 0.137797 0.130867 0.476999 0.032 Uiso 1 1 calc R . . . .
C22 C 0.2000(4) 0.3425(4) 0.4369(2) 0.0254(6) Uani 1 1 d . . . . .
H22 H 0.194940 0.319475 0.372756 0.030 Uiso 1 1 calc R . . . .

loop_
_atom_site_aniso_label
_atom_site_aniso_U_11
_atom_site_aniso_U_22
_atom_site_aniso_U_33
_atom_site_aniso_U_23
_atom_site_aniso_U_13
_atom_site_aniso_U_12
I1 0.04160(13) 0.03730(13) 0.02025(10) -0.00313(10) 0.00874(7) -0.00312(12)
O1 0.0488(16) 0.0209(12) 0.0311(12) -0.0010(10) 0.0059(11) 0.0079(10)
N1 0.0209(11) 0.0168(11) 0.0177(11) 0.0020(9) 0.0029(8) 0.0024(9)
N2 0.0237(12) 0.0199(12) 0.0273(13) 0.0045(10) 0.0018(10) -0.0041(10)
C1 0.0234(12) 0.0210(15) 0.0223(13) -0.0024(11) 0.0042(10) 0.0023(11)
C2 0.0260(14) 0.0263(15) 0.0210(14) -0.0011(11) 0.0047(11) 0.0014(12)
C3 0.0176(10) 0.0200(19) 0.0166(9) 0.0034(11) 0.0031(7) 0.0012(12)
C4 0.0164(11) 0.0212(12) 0.0188(12) 0.0022(10) 0.0021(9) 0.0001(10)
C5 0.0194(12) 0.0250(16) 0.0313(14) 0.0073(11) 0.0050(10) -0.0014(10)
C6 0.0184(12) 0.040(3) 0.0360(16) 0.0045(13) 0.0043(10) -0.0017(12)
C7 0.0190(12) 0.0277(15) 0.0214(13) 0.0057(11) -0.0011(10) -0.0024(11)
C8 0.0206(12) 0.0232(14) 0.0169(12) 0.0055(10) 0.0010(10) 0.0022(11)
C9 0.0253(13) 0.0233(14) 0.0187(13) 0.0011(11) 0.0058(10) 0.0006(11)
C10 0.0264(14) 0.0219(14) 0.0246(14) 0.0005(11) 0.0043(11) -0.0031(11)
C11 0.0255(14) 0.0237(14) 0.0292(15) 0.0029(12) 0.0109(12) -0.0016(12)
C12 0.0318(16) 0.0277(15) 0.0225(14) 0.0002(12) 0.0114(12) 0.0034(13)
C13 0.0292(14) 0.0216(14) 0.0195(13) 0.0003(11) 0.0024(11) 0.0000(12)
C14 0.0145(11) 0.0205(14) 0.0183(13) 0.0001(10) -0.0002(9) -0.0006(10)
C15 0.0222(12) 0.0181(13) 0.0225(13) 0.0003(10) 0.0033(10) -0.0012(11)
C16 0.0248(13) 0.0240(15) 0.0213(13) 0.0035(11) 0.0039(10) -0.0026(12)
C17 0.0194(11) 0.0267(19) 0.0179(11) 0.0005(10) 0.0035(9) -0.0003(10)
C18 0.0144(11) 0.0191(13) 0.0247(13) -0.0011(10) 0.0016(9) 0.0004(10)
C19 0.0134(11) 0.0181(12) 0.0229(14) 0.0028(11) 0.0010(10) 0.0019(10)
C20 0.0261(14) 0.0210(15) 0.0348(17) 0.0037(12) -0.0005(12) -0.0020(12)
C21 0.0228(13) 0.0185(14) 0.0385(17) -0.0036(12) 0.0014(12) -0.0023(11)
C22 0.0199(13) 0.0248(15) 0.0312(16) -0.0074(12) 0.0023(11) -0.0002(11)

loop_
_atom_type_symbol
_atom_type_description
_atom_type_scat_dispersion_real
_atom_type_scat_dispersion_imag
_atom_type_scat_source
C C 0.0033 0.0016 'International Tables Vol C Tables 4.2.6.8 and 6.1.1.4'
H H 0.0000 0.0000 'International Tables Vol C Tables 4.2.6.8 and 6.1.1.4'
I I -0.4742 1.8119 'International Tables Vol C Tables 4.2.6.8 and 6.1.1.4'
N N 0.0061 0.0033 'International Tables Vol C Tables 4.2.6.8 and 6.1.1.4'
O O 0.0106 0.0060 'International Tables Vol C Tables 4.2.6.8 and 6.1.1.4'

loop_
_geom_angle_atom_site_label_1
_geom_angle_atom_site_label_2
_geom_angle_atom_site_label_3
_geom_angle
_geom_angle_site_symmetry_1
_geom_angle_site_symmetry_3
_geom_angle_publ_flag
C1 N1 C3 94.3(2) . . ?
C1 N1 C14 130.8(3) . . ?
C14 N1 C3 134.6(3) . . ?
C20 N2 C19 118.0(3) . . ?
O1 C1 N1 131.4(3) . . ?
O1 C1 C2 136.2(3) . . ?
N1 C1 C2 92.3(2) . . ?
C1 C2 H2A 114.3 . . ?
C1 C2 H2B 114.3 . . ?
C1 C2 C3 86.1(2) . . ?
H2A C2 H2B 111.4 . . ?
C3 C2 H2A 114.3 . . ?
C3 C2 H2B 114.3 . . ?
N1 C3 C2 87.2(2) . . ?
N1 C3 H3 110.9 . . ?
N1 C3 C4 115.9(2) . . ?
C2 C3 H3 110.9 . . ?
C4 C3 C2 119.2(2) . . ?
C4 C3 H3 110.9 . . ?
C3 C4 H4 107.7 . . ?
C3 C4 C7 109.0(2) . . ?
C5 C4 C3 112.2(2) . . ?
C5 C4 H4 107.7 . . ?
C5 C4 C7 112.3(2) . . ?
C7 C4 H4 107.7 . . ?
C4 C5 H5A 108.5 . . ?
C4 C5 H5B 108.5 . . ?
H5A C5 H5B 107.5 . . ?
C6 C5 C4 114.9(3) . . ?
C6 C5 H5A 108.5 . . ?
C6 C5 H5B 108.5 . . ?
C5 C6 H6A 109.5 . . ?
C5 C6 H6B 109.5 . . ?
C5 C6 H6C 109.5 . . ?
H6A C6 H6B 109.5 . . ?
H6A C6 H6C 109.5 . . ?
H6B C6 H6C 109.5 . . ?
C4 C7 H7A 109.0 . . ?
C4 C7 H7B 109.0 . . ?
H7A C7 H7B 107.8 . . ?
C8 C7 C4 113.1(2) . . ?
C8 C7 H7A 109.0 . . ?
C8 C7 H7B 109.0 . . ?
C9 C8 C7 120.7(3) . . ?
C13 C8 C7 120.6(3) . . ?
C13 C8 C9 118.5(3) . . ?
C8 C9 H9 119.6 . . ?
C10 C9 C8 120.9(3) . . ?
C10 C9 H9 119.6 . . ?
C9 C10 H10 119.9 . . ?
C9 C10 C11 120.2(3) . . ?
C11 C10 H10 119.9 . . ?
C10 C11 H11 120.2 . . ?
C12 C11 C10 119.6(3) . . ?
C12 C11 H11 120.2 . . ?
C11 C12 H12 120.0 . . ?
C11 C12 C13 119.9(3) . . ?
C13 C12 H12 120.0 . . ?
C8 C13 C12 120.8(3) . . ?
C8 C13 H13 119.6 . . ?
C12 C13 H13 119.6 . . ?
N1 C14 C19 119.7(3) . . ?
C15 C14 N1 120.1(3) . . ?
C15 C14 C19 120.1(3) . . ?
C14 C15 H15 119.7 . . ?
C14 C15 C16 120.7(3) . . ?
C16 C15 H15 119.7 . . ?
C15 C16 H16 119.7 . . ?
C17 C16 C15 120.5(3) . . ?
C17 C16 H16 119.7 . . ?
C16 C17 I1 118.4(2) . . ?
C16 C17 C18 121.2(3) . . ?
C18 C17 I1 120.4(2) . . ?
C17 C18 C19 118.2(3) . . ?
C22 C18 C17 124.9(3) . . ?
C22 C18 C19 116.9(3) . . ?
N2 C19 C14 118.2(3) . . ?
N2 C19 C18 122.5(3) . . ?
C14 C19 C18 119.3(3) . . ?
N2 C20 H20 118.2 . . ?
N2 C20 C21 123.7(3) . . ?
C21 C20 H20 118.2 . . ?
C20 C21 H21 120.4 . . ?
C22 C21 C20 119.2(3) . . ?
C22 C21 H21 120.4 . . ?
C18 C22 H22 120.2 . . ?
C21 C22 C18 119.7(3) . . ?
C21 C22 H22 120.2 . . ?

loop_
_geom_bond_atom_site_label_1
_geom_bond_atom_site_label_2
_geom_bond_distance
_geom_bond_site_symmetry_2
_geom_bond_publ_flag
I1 C17 2.098(3) . ?
O1 C1 1.211(4) . ?
N1 C1 1.376(4) . ?
N1 C3 1.489(4) . ?
N1 C14 1.402(4) . ?
N2 C19 1.366(4) . ?
N2 C20 1.317(4) . ?
C1 C2 1.527(4) . ?
C2 H2A 0.9900 . ?
C2 H2B 0.9900 . ?
C2 C3 1.550(4) . ?
C3 H3 1.0000 . ?
C3 C4 1.532(4) . ?
C4 H4 1.0000 . ?
C4 C5 1.528(4) . ?
C4 C7 1.544(4) . ?
C5 H5A 0.9900 . ?
C5 H5B 0.9900 . ?
C5 C6 1.526(4) . ?
C6 H6A 0.9800 . ?
C6 H6B 0.9800 . ?
C6 H6C 0.9800 . ?
C7 H7A 0.9900 . ?
C7 H7B 0.9900 . ?
C7 C8 1.513(4) . ?
C8 C9 1.395(4) . ?
C8 C13 1.392(4) . ?
C9 H9 0.9500 . ?
C9 C10 1.385(4) . ?
C10 H10 0.9500 . ?
C10 C11 1.392(4) . ?
C11 H11 0.9500 . ?
C11 C12 1.386(5) . ?
C12 H12 0.9500 . ?
C12 C13 1.397(5) . ?
C13 H13 0.9500 . ?
C14 C15 1.377(4) . ?
C14 C19 1.429(4) . ?
C15 H15 0.9500 . ?
C15 C16 1.405(4) . ?
C16 H16 0.9500 . ?
C16 C17 1.369(4) . ?
C17 C18 1.424(4) . ?
C18 C19 1.431(4) . ?
C18 C22 1.417(4) . ?
C20 H20 0.9500 . ?
C20 C21 1.410(5) . ?
C21 H21 0.9500 . ?
C21 C22 1.364(5) . ?
C22 H22 0.9500 . ?

loop_
_geom_torsion_atom_site_label_1
_geom_torsion_atom_site_label_2
_geom_torsion_atom_site_label_3
_geom_torsion_atom_site_label_4
_geom_torsion
_geom_torsion_site_symmetry_1
_geom_torsion_site_symmetry_2
_geom_torsion_site_symmetry_3
_geom_torsion_site_symmetry_4
_geom_torsion_publ_flag
I1 C17 C18 C19 178.45(19) . . . . ?
I1 C17 C18 C22 -2.0(4) . . . . ?
O1 C1 C2 C3 177.8(4) . . . . ?
N1 C1 C2 C3 -1.0(2) . . . . ?
N1 C3 C4 C5 43.2(4) . . . . ?
N1 C3 C4 C7 168.2(3) . . . . ?
N1 C14 C15 C16 -179.5(3) . . . . ?
N1 C14 C19 N2 -0.2(4) . . . . ?
N1 C14 C19 C18 178.9(2) . . . . ?
N2 C20 C21 C22 0.6(5) . . . . ?
C1 N1 C3 C2 -1.1(2) . . . . ?
C1 N1 C3 C4 -122.3(3) . . . . ?
C1 N1 C14 C15 23.1(5) . . . . ?
C1 N1 C14 C19 -156.2(3) . . . . ?
C1 C2 C3 N1 1.0(2) . . . . ?
C1 C2 C3 C4 119.2(3) . . . . ?
C2 C3 C4 C5 -58.9(3) . . . . ?
C2 C3 C4 C7 66.2(3) . . . . ?
C3 N1 C1 O1 -177.9(4) . . . . ?
C3 N1 C1 C2 1.1(2) . . . . ?
C3 N1 C14 C15 -149.3(3) . . . . ?
C3 N1 C14 C19 31.4(4) . . . . ?
C3 C4 C5 C6 -176.8(3) . . . . ?
C3 C4 C7 C8 47.1(4) . . . . ?
C4 C7 C8 C9 59.6(4) . . . . ?
C4 C7 C8 C13 -116.5(3) . . . . ?
C5 C4 C7 C8 172.1(3) . . . . ?
C7 C4 C5 C6 60.0(4) . . . . ?
C7 C8 C9 C10 -175.5(3) . . . . ?
C7 C8 C13 C12 175.8(3) . . . . ?
C8 C9 C10 C11 -0.5(5) . . . . ?
C9 C8 C13 C12 -0.4(5) . . . . ?
C9 C10 C11 C12 -0.1(5) . . . . ?
C10 C11 C12 C13 0.4(5) . . . . ?
C11 C12 C13 C8 -0.2(5) . . . . ?
C13 C8 C9 C10 0.7(4) . . . . ?
C14 N1 C1 O1 7.5(6) . . . . ?
C14 N1 C1 C2 -173.5(3) . . . . ?
C14 N1 C3 C2 173.2(3) . . . . ?
C14 N1 C3 C4 51.9(4) . . . . ?
C14 C15 C16 C17 0.2(4) . . . . ?
C15 C14 C19 N2 -179.6(3) . . . . ?
C15 C14 C19 C18 -0.5(4) . . . . ?
C15 C16 C17 I1 -179.0(2) . . . . ?
C15 C16 C17 C18 0.2(4) . . . . ?
C16 C17 C18 C19 -0.8(4) . . . . ?
C16 C17 C18 C22 178.8(3) . . . . ?
C17 C18 C19 N2 180.0(3) . . . . ?
C17 C18 C19 C14 0.9(4) . . . . ?
C17 C18 C22 C21 179.2(3) . . . . ?
C19 N2 C20 C21 -1.4(5) . . . . ?
C19 C14 C15 C16 -0.1(4) . . . . ?
C19 C18 C22 C21 -1.2(4) . . . . ?
C20 N2 C19 C14 -180.0(3) . . . . ?
C20 N2 C19 C18 1.0(4) . . . . ?
C20 C21 C22 C18 0.8(5) . . . . ?
C22 C18 C19 N2 0.3(4) . . . . ?
C22 C18 C19 C14 -178.7(3) . . . . ?
